data_1501830
loop_
_publ_author_name
'Cheng, Shi-Yie'
'Wang, Chao-Min'
'Hsu, Yuan-Man'
'Huang, Tsurng-Juhn'
'Chou, Shen-Chieh'
'Lin, En-Hung'
'Chou, Chang-Hung'

_publ_section_title
;
 Oleanane-type triterpenoids from the leaves and twigs of Fatsia
 polycarpa.
;
_journal_issue 8
_journal_name_full 'Journal of natural products'
_journal_page_first 1744
_journal_page_last 1750
_journal_paper_doi 10.1021/np2002435
_journal_volume 74
_journal_year 2011
_chemical_absolute_configuration unk
_chemical_formula_moiety 'C30 H46 O3'
_chemical_formula_sum 'C30 H46 O3'
_chemical_formula_weight 454.67
_space_group_IT_number 19
_symmetry_cell_setting orthorhombic
_symmetry_Int_Tables_number 19
_symmetry_space_group_name_Hall 'P 2ac 2ab'
_symmetry_space_group_name_H-M 'P 21 21 21'
_atom_sites_solution_hydrogens geom
_atom_sites_solution_primary direct
_atom_sites_solution_secondary difmap
_audit_creation_date 2010-05-28'
_audit_creation_method SHELXL-97
_cell_angle_alpha 90.00
_cell_angle_beta 90.00
_cell_angle_gamma 90.00
_cell_formula_units_Z 4
_cell_length_a 11.1004(2)
_cell_length_b 12.7518(3)
_cell_length_c 20.9205(4)
_cell_measurement_reflns_used 5807
_cell_measurement_temperature 110(2)
_cell_measurement_theta_max 29.0352
_cell_measurement_theta_min 3.1059
_cell_volume 2961.30(10)
_computing_cell_refinement
; 
CrysAlis RED, Oxford Diffraction Ltd., 
Version 1.171.32.29 (release 10-06-2008 CrysAlis171 .NET) 
(compiled Jun 10 2008,16:49:55) 
;
_computing_data_collection
; 
CrysAlis CCD, Oxford Diffraction Ltd., 
Version 1.171.32.29 (release 10-06-2008 CrysAlis171 .NET) 
(compiled Jun 10 2008,16:49:55) 
;
_computing_data_reduction
; 
CrysAlis RED, Oxford Diffraction Ltd., 
Version 1.171.32.29 (release 10-06-2008 CrysAlis171 .NET) 
(compiled Jun 10 2008,16:49:55) 
;
_computing_molecular_graphics 'Bruker SHELXTL'
_computing_publication_material 'Bruker SHELXTL'
_computing_structure_refinement 'SHELXL-97 (Sheldrick, 2008)'
_computing_structure_solution 'SHELXS-97 (Sheldrick, 2008)'
_diffrn_ambient_temperature 110(2)
_diffrn_measured_fraction_theta_full 0.997
_diffrn_measured_fraction_theta_max 0.865
_diffrn_measurement_device_type 'CCD detector'
_diffrn_measurement_method '\w scans'
_diffrn_radiation_monochromator graphite
_diffrn_radiation_probe x-ray
_diffrn_radiation_type MoK\a
_diffrn_radiation_wavelength 0.71073
_diffrn_reflns_av_R_equivalents 0.0196
_diffrn_reflns_av_sigmaI/netI 0.0556
_diffrn_reflns_limit_h_max 12
_diffrn_reflns_limit_h_min -14
_diffrn_reflns_limit_k_max 8
_diffrn_reflns_limit_k_min -17
_diffrn_reflns_limit_l_max 28
_diffrn_reflns_limit_l_min -16
_diffrn_reflns_number 10319
_diffrn_reflns_theta_full 26.00
_diffrn_reflns_theta_max 29.12
_diffrn_reflns_theta_min 3.12
_diffrn_source 'fine-focus sealed tube'
_exptl_absorpt_coefficient_mu 0.064
_exptl_absorpt_correction_T_max 1.00000
_exptl_absorpt_correction_T_min 0.99368
_exptl_absorpt_correction_type multi-scan
_exptl_absorpt_process_details
; 
CrysAlisPro, Oxford Diffraction Ltd., 
Version 1.171.33.46 (release 27-08-2009 CrysAlis171 .NET) 
(compiled Aug 27 2009,17:19:36) 
Empirical absorption correction using spherical harmonics, 
 implemented in SCALE3 ABSPACK scaling algorithm. 
;
_exptl_crystal_colour colorless
_exptl_crystal_density_diffrn 1.020
_exptl_crystal_density_method 'not measured'
_exptl_crystal_description parallelepiped
_exptl_crystal_F_000 1000
_exptl_crystal_size_max 0.62
_exptl_crystal_size_mid 0.50
_exptl_crystal_size_min 0.43
_platon_squeeze_details ' '
_refine_diff_density_max 0.421
_refine_diff_density_min -0.340
_refine_diff_density_rms 0.062
_refine_ls_abs_structure_details 'Flack H D (1983), Acta Cryst. A39, 876-881'
_refine_ls_abs_structure_Flack -0.5(14)
_refine_ls_extinction_method none
_refine_ls_goodness_of_fit_ref 1.009
_refine_ls_hydrogen_treatment mixed
_refine_ls_matrix_type full
_refine_ls_number_parameters 306
_refine_ls_number_reflns 6419
_refine_ls_number_restraints 0
_refine_ls_restrained_S_all 1.009
_refine_ls_R_factor_all 0.0616
_refine_ls_R_factor_gt 0.0519
_refine_ls_shift/su_max 0.001
_refine_ls_shift/su_mean 0.000
_refine_ls_structure_factor_coef Fsqd
_refine_ls_weighting_details 'calc w=1/[\s^2^(Fo^2^)+(0.1022P)^2^+0.0000P] where P=(Fo^2^+2Fc^2^)/3'
_refine_ls_weighting_scheme calc
_refine_ls_wR_factor_gt 0.1487
_refine_ls_wR_factor_ref 0.1534
_reflns_number_gt 5164
_reflns_number_total 6419
_reflns_threshold_expression >2sigma(I)
_cod_data_source_file np2002435_si_002.cif
_cod_data_source_block 3a-hydroxyolean-11,13(18)-dien-28-oic_acid
_cod_database_code 1501830

loop_
_symmetry_equiv_pos_as_xyz
'x, y, z'
'-x+1/2, -y, z+1/2'
'-x, y+1/2, -z+1/2'
'x+1/2, -y+1/2, -z'

loop_
_atom_site_label
_atom_site_type_symbol
_atom_site_fract_x
_atom_site_fract_y
_atom_site_fract_z
_atom_site_U_iso_or_equiv
_atom_site_adp_type
_atom_site_occupancy
_atom_site_symmetry_multiplicity
_atom_site_calc_flag
_atom_site_refinement_flags
O1 O 0.05109(15) 0.16464(15) 0.06769(8) 0.0198(4) Uani 1 1 d .
H1A H 0.072(3) 0.225(3) 0.0510(18) 0.050(11) Uiso 1 1 d .
O2 O 0.48386(14) -0.05030(15) 0.46628(8) 0.0217(4) Uani 1 1 d .
H2A H 0.477(5) -0.095(4) 0.498(3) 0.105(18) Uiso 1 1 d .
O3 O 0.66642(17) -0.11927(16) 0.47310(9) 0.0335(5) Uani 1 1 d .
C1 C 0.11101(19) 0.25893(17) 0.19461(11) 0.0146(5) Uani 1 1 d .
H1B H 0.1768 0.2578 0.1627 0.018 Uiso 1 1 calc R
H1C H 0.1221 0.3220 0.2216 0.018 Uiso 1 1 calc R
C2 C -0.0108(2) 0.26736(19) 0.15937(11) 0.0170(5) Uani 1 1 d .
H2B H -0.0761 0.2764 0.1911 0.020 Uiso 1 1 calc R
H2C H -0.0099 0.3301 0.1315 0.020 Uiso 1 1 calc R
C3 C -0.03649(19) 0.17100(18) 0.11907(11) 0.0152(5) Uani 1 1 d .
H3A H -0.1186 0.1783 0.0999 0.018 Uiso 1 1 calc R
C4 C -0.03237(19) 0.06866(18) 0.15830(11) 0.0149(4) Uani 1 1 d .
C5 C 0.08908(18) 0.06405(17) 0.19421(10) 0.0120(4) Uani 1 1 d .
H5A H 0.1512 0.0651 0.1596 0.014 Uiso 1 1 calc R
C6 C 0.11178(19) -0.03815(18) 0.22964(11) 0.0152(5) Uani 1 1 d .
H6A H 0.0856 -0.0978 0.2027 0.018 Uiso 1 1 calc R
H6B H 0.0636 -0.0392 0.2695 0.018 Uiso 1 1 calc R
C7 C 0.24657(19) -0.05057(17) 0.24621(11) 0.0142(4) Uani 1 1 d .
H7A H 0.2585 -0.1171 0.2698 0.017 Uiso 1 1 calc R
H7B H 0.2939 -0.0545 0.2062 0.017 Uiso 1 1 calc R
C8 C 0.29324(18) 0.04048(17) 0.28683(10) 0.0120(4) Uani 1 1 d .
C9 C 0.25743(18) 0.14576(16) 0.25531(10) 0.0113(4) Uani 1 1 d .
H9A H 0.3012 0.1464 0.2135 0.014 Uiso 1 1 calc R
C10 C 0.12080(18) 0.16042(17) 0.23706(10) 0.0120(4) Uani 1 1 d .
C11 C 0.31209(19) 0.23470(18) 0.29304(11) 0.0146(5) Uani 1 1 d .
H11A H 0.2762 0.3022 0.2899 0.018 Uiso 1 1 calc R
C12 C 0.4086(2) 0.22306(19) 0.33063(11) 0.0160(5) Uani 1 1 d .
H12A H 0.4370 0.2825 0.3535 0.019 Uiso 1 1 calc R
C13 C 0.47316(19) 0.12316(18) 0.33851(11) 0.0147(5) Uani 1 1 d .
C14 C 0.43702(18) 0.04011(18) 0.28966(10) 0.0133(4) Uani 1 1 d .
C15 C 0.4839(2) -0.06911(19) 0.30814(11) 0.0183(5) Uani 1 1 d .
H15A H 0.4327 -0.0984 0.3425 0.022 Uiso 1 1 calc R
H15B H 0.4782 -0.1163 0.2707 0.022 Uiso 1 1 calc R
C16 C 0.6146(2) -0.0647(2) 0.33103(11) 0.0193(5) Uani 1 1 d .
H16A H 0.6661 -0.0389 0.2958 0.023 Uiso 1 1 calc R
H16B H 0.6416 -0.1364 0.3421 0.023 Uiso 1 1 calc R
C17 C 0.63072(19) 0.0071(2) 0.38951(11) 0.0174(5) Uani 1 1 d .
C18 C 0.55456(19) 0.10623(18) 0.38533(11) 0.0151(5) Uani 1 1 d .
C19 C 0.5801(2) 0.18188(19) 0.43979(11) 0.0166(5) Uani 1 1 d .
H19A H 0.5520 0.1498 0.4802 0.020 Uiso 1 1 calc R
H19B H 0.5325 0.2466 0.4328 0.020 Uiso 1 1 calc R
C20 C 0.7134(2) 0.2122(2) 0.44736(12) 0.0204(5) Uani 1 1 d .
C21 C 0.7895(2) 0.1112(2) 0.45025(12) 0.0241(6) Uani 1 1 d .
H21A H 0.8759 0.1304 0.4502 0.029 Uiso 1 1 calc R
H21B H 0.7724 0.0744 0.4909 0.029 Uiso 1 1 calc R
C22 C 0.76499(19) 0.0366(2) 0.39453(12) 0.0204(5) Uani 1 1 d .
H22A H 0.8133 -0.0279 0.4003 0.024 Uiso 1 1 calc R
H22B H 0.7909 0.0703 0.3542 0.024 Uiso 1 1 calc R
C23 C -0.0438(2) -0.02484(19) 0.11244(12) 0.0186(5) Uani 1 1 d .
H23A H 0.0257 -0.0262 0.0836 0.028 Uiso 1 1 calc R
H23B H -0.1180 -0.0179 0.0874 0.028 Uiso 1 1 calc R
H23C H -0.0465 -0.0901 0.1371 0.028 Uiso 1 1 calc R
C24 C -0.14517(19) 0.0641(2) 0.20148(12) 0.0202(5) Uani 1 1 d .
H24A H -0.2178 0.0674 0.1749 0.030 Uiso 1 1 calc R
H24B H -0.1443 0.1236 0.2311 0.030 Uiso 1 1 calc R
H24C H -0.1449 -0.0016 0.2258 0.030 Uiso 1 1 calc R
C25 C 0.0415(2) 0.17511(19) 0.29672(11) 0.0175(5) Uani 1 1 d .
H25A H -0.0427 0.1840 0.2837 0.026 Uiso 1 1 calc R
H25B H 0.0681 0.2374 0.3202 0.026 Uiso 1 1 calc R
H25C H 0.0486 0.1133 0.3243 0.026 Uiso 1 1 calc R
C26 C 0.24384(19) 0.02852(18) 0.35521(10) 0.0138(4) Uani 1 1 d .
H26A H 0.1556 0.0286 0.3541 0.021 Uiso 1 1 calc R
H26B H 0.2722 0.0871 0.3816 0.021 Uiso 1 1 calc R
H26C H 0.2723 -0.0377 0.3735 0.021 Uiso 1 1 calc R
C27 C 0.49477(19) 0.0694(2) 0.22450(10) 0.0187(5) Uani 1 1 d .
H27A H 0.5827 0.0682 0.2285 0.028 Uiso 1 1 calc R
H27B H 0.4685 0.1398 0.2119 0.028 Uiso 1 1 calc R
H27C H 0.4695 0.0187 0.1919 0.028 Uiso 1 1 calc R
C28 C 0.5965(2) -0.0595(2) 0.44750(11) 0.0193(5) Uani 1 1 d .
C29 C 0.7520(3) 0.2813(2) 0.39133(13) 0.0286(6) Uani 1 1 d .
H29A H 0.7024 0.3449 0.3905 0.043 Uiso 1 1 calc R
H29D H 0.7415 0.2427 0.3512 0.043 Uiso 1 1 calc R
H29B H 0.8369 0.3007 0.3963 0.043 Uiso 1 1 calc R
C30 C 0.7280(2) 0.2734(2) 0.50980(12) 0.0256(6) Uani 1 1 d .
H30D H 0.6795 0.3376 0.5079 0.038 Uiso 1 1 calc R
H30A H 0.8129 0.2918 0.5158 0.038 Uiso 1 1 calc R
H30B H 0.7008 0.2300 0.5457 0.038 Uiso 1 1 calc R

loop_
_atom_site_aniso_label
_atom_site_aniso_U_11
_atom_site_aniso_U_22
_atom_site_aniso_U_33
_atom_site_aniso_U_23
_atom_site_aniso_U_13
_atom_site_aniso_U_12
O1 0.0248(9) 0.0211(9) 0.0135(8) -0.0011(8) 0.0023(7) -0.0048(8)
O2 0.0177(8) 0.0282(10) 0.0194(8) 0.0090(8) 0.0022(6) -0.0036(8)
O3 0.0316(10) 0.0377(12) 0.0310(10) 0.0160(9) 0.0050(8) 0.0157(9)
C1 0.0160(10) 0.0102(10) 0.0176(11) -0.0033(9) -0.0027(9) 0.0009(9)
C2 0.0165(11) 0.0155(11) 0.0191(11) -0.0007(10) -0.0020(9) 0.0007(9)
C3 0.0131(10) 0.0164(11) 0.0162(11) -0.0014(10) -0.0025(8) -0.0005(9)
C4 0.0143(10) 0.0147(11) 0.0158(10) -0.0005(10) -0.0012(8) -0.0004(10)
C5 0.0119(9) 0.0124(10) 0.0117(10) 0.0012(9) 0.0018(8) -0.0004(9)
C6 0.0174(11) 0.0119(11) 0.0162(11) -0.0008(9) -0.0016(8) -0.0034(9)
C7 0.0147(10) 0.0095(10) 0.0184(11) -0.0013(9) -0.0008(8) 0.0009(9)
C8 0.0126(9) 0.0115(10) 0.0118(10) 0.0000(9) 0.0002(8) 0.0011(9)
C9 0.0111(9) 0.0111(10) 0.0117(10) -0.0014(9) 0.0002(8) -0.0011(9)
C10 0.0106(10) 0.0111(10) 0.0142(10) 0.0003(9) 0.0005(8) -0.0009(9)
C11 0.0177(10) 0.0108(10) 0.0154(11) -0.0004(10) -0.0011(9) -0.0023(9)
C12 0.0180(11) 0.0146(11) 0.0154(11) -0.0005(9) -0.0013(9) -0.0053(10)
C13 0.0147(10) 0.0153(11) 0.0142(10) 0.0004(9) 0.0030(8) -0.0035(9)
C14 0.0127(9) 0.0154(11) 0.0117(10) -0.0015(9) -0.0003(8) 0.0000(9)
C15 0.0197(11) 0.0186(11) 0.0166(11) -0.0023(10) -0.0009(9) 0.0015(10)
C16 0.0188(11) 0.0232(12) 0.0160(11) -0.0031(11) -0.0001(8) 0.0071(11)
C17 0.0142(10) 0.0219(12) 0.0160(11) 0.0021(10) 0.0015(9) -0.0006(10)
C18 0.0146(10) 0.0154(11) 0.0152(10) 0.0004(10) 0.0032(8) -0.0035(9)
C19 0.0185(11) 0.0183(11) 0.0130(10) 0.0011(10) 0.0004(9) -0.0018(10)
C20 0.0201(11) 0.0251(13) 0.0160(11) 0.0011(11) -0.0018(9) -0.0036(10)
C21 0.0153(11) 0.0343(15) 0.0227(12) 0.0047(12) -0.0042(9) -0.0004(11)
C22 0.0130(10) 0.0276(13) 0.0206(12) 0.0020(11) 0.0009(9) 0.0026(10)
C23 0.0203(11) 0.0163(11) 0.0191(11) 0.0019(10) -0.0055(9) -0.0007(10)
C24 0.0140(10) 0.0244(12) 0.0221(12) 0.0001(11) -0.0013(9) -0.0055(10)
C25 0.0200(11) 0.0201(11) 0.0125(10) -0.0010(10) 0.0024(9) 0.0008(10)
C26 0.0142(10) 0.0147(10) 0.0123(10) 0.0006(9) 0.0011(8) -0.0008(9)
C27 0.0140(10) 0.0277(13) 0.0143(11) 0.0017(10) 0.0005(8) 0.0015(10)
C28 0.0220(11) 0.0184(12) 0.0175(11) -0.0007(11) -0.0010(9) -0.0013(11)
C29 0.0340(13) 0.0287(14) 0.0231(13) 0.0018(12) 0.0019(11) -0.0098(13)
C30 0.0262(13) 0.0305(14) 0.0202(13) -0.0005(12) -0.0080(10) -0.0069(12)

loop_
_atom_type_symbol
_atom_type_description
_atom_type_scat_dispersion_real
_atom_type_scat_dispersion_imag
_atom_type_scat_source
C C 0.0033 0.0016 'International Tables Vol C Tables 4.2.6.8 and 6.1.1.4'
H H 0.0000 0.0000 'International Tables Vol C Tables 4.2.6.8 and 6.1.1.4'
O O 0.0106 0.0060 'International Tables Vol C Tables 4.2.6.8 and 6.1.1.4'

loop_
_geom_angle_atom_site_label_1
_geom_angle_atom_site_label_2
_geom_angle_atom_site_label_3
_geom_angle
C3 O1 H1A 115(2)
C28 O2 H2A 104(4)
C10 C1 C2 113.17(18)
C10 C1 H1B 108.9
C2 C1 H1B 108.9
C10 C1 H1C 108.9
C2 C1 H1C 108.9
H1B C1 H1C 107.8
C3 C2 C1 111.95(18)
C3 C2 H2B 109.2
C1 C2 H2B 109.2
C3 C2 H2C 109.2
C1 C2 H2C 109.2
H2B C2 H2C 107.9
O1 C3 C2 109.31(18)
O1 C3 C4 109.08(18)
C2 C3 C4 112.58(18)
O1 C3 H3A 108.6
C2 C3 H3A 108.6
C4 C3 H3A 108.6
C23 C4 C3 108.79(18)
C23 C4 C5 110.28(18)
C3 C4 C5 108.48(17)
C23 C4 C24 105.60(18)
C3 C4 C24 108.60(18)
C5 C4 C24 114.93(18)
C6 C5 C4 114.49(18)
C6 C5 C10 110.94(17)
C4 C5 C10 116.50(17)
C6 C5 H5A 104.5
C4 C5 H5A 104.5
C10 C5 H5A 104.5
C5 C6 C7 110.98(17)
C5 C6 H6A 109.4
C7 C6 H6A 109.4
C5 C6 H6B 109.4
C7 C6 H6B 109.4
H6A C6 H6B 108.0
C8 C7 C6 112.03(18)
C8 C7 H7A 109.2
C6 C7 H7A 109.2
C8 C7 H7B 109.2
C6 C7 H7B 109.2
H7A C7 H7B 107.9
C7 C8 C26 108.69(18)
C7 C8 C9 109.56(17)
C26 C8 C9 112.98(18)
C7 C8 C14 110.91(17)
C26 C8 C14 108.73(17)
C9 C8 C14 105.96(16)
C11 C9 C8 109.01(17)
C11 C9 C10 115.13(17)
C8 C9 C10 116.97(17)
C11 C9 H9A 104.8
C8 C9 H9A 104.8
C10 C9 H9A 104.8
C25 C10 C1 109.12(18)
C25 C10 C5 115.62(18)
C1 C10 C5 107.13(17)
C25 C10 C9 111.64(17)
C1 C10 C9 107.70(16)
C5 C10 C9 105.24(16)
C12 C11 C9 123.1(2)
C12 C11 H11A 118.4
C9 C11 H11A 118.4
C11 C12 C13 123.5(2)
C11 C12 H12A 118.2
C13 C12 H12A 118.2
C18 C13 C12 123.1(2)
C18 C13 C14 123.4(2)
C12 C13 C14 113.46(19)
C13 C14 C15 111.82(18)
C13 C14 C27 108.22(18)
C15 C14 C27 107.42(18)
C13 C14 C8 106.59(17)
C15 C14 C8 110.53(17)
C27 C14 C8 112.30(17)
C16 C15 C14 111.54(19)
C16 C15 H15A 109.3
C14 C15 H15A 109.3
C16 C15 H15B 109.3
C14 C15 H15B 109.3
H15A C15 H15B 108.0
C15 C16 C17 112.44(18)
C15 C16 H16A 109.1
C17 C16 H16A 109.1
C15 C16 H16B 109.1
C17 C16 H16B 109.1
H16A C16 H16B 107.8
C18 C17 C28 111.62(19)
C18 C17 C16 112.55(19)
C28 C17 C16 105.78(19)
C18 C17 C22 109.72(19)
C28 C17 C22 108.80(19)
C16 C17 C22 108.22(18)
C13 C18 C19 124.6(2)
C13 C18 C17 123.1(2)
C19 C18 C17 112.36(19)
C18 C19 C20 114.60(19)
C18 C19 H19A 108.6
C20 C19 H19A 108.6
C18 C19 H19B 108.6
C20 C19 H19B 108.6
H19A C19 H19B 107.6
C29 C20 C30 109.3(2)
C29 C20 C19 109.6(2)
C30 C20 C19 108.5(2)
C29 C20 C21 111.0(2)
C30 C20 C21 109.6(2)
C19 C20 C21 108.8(2)
C22 C21 C20 113.1(2)
C22 C21 H21A 109.0
C20 C21 H21A 109.0
C22 C21 H21B 109.0
C20 C21 H21B 109.0
H21A C21 H21B 107.8
C21 C22 C17 112.12(19)
C21 C22 H22A 109.2
C17 C22 H22A 109.2
C21 C22 H22B 109.2
C17 C22 H22B 109.2
H22A C22 H22B 107.9
C4 C23 H23A 109.5
C4 C23 H23B 109.5
H23A C23 H23B 109.5
C4 C23 H23C 109.5
H23A C23 H23C 109.5
H23B C23 H23C 109.5
C4 C24 H24A 109.5
C4 C24 H24B 109.5
H24A C24 H24B 109.5
C4 C24 H24C 109.5
H24A C24 H24C 109.5
H24B C24 H24C 109.5
C10 C25 H25A 109.5
C10 C25 H25B 109.5
H25A C25 H25B 109.5
C10 C25 H25C 109.5
H25A C25 H25C 109.5
H25B C25 H25C 109.5
C8 C26 H26A 109.5
C8 C26 H26B 109.5
H26A C26 H26B 109.5
C8 C26 H26C 109.5
H26A C26 H26C 109.5
H26B C26 H26C 109.5
C14 C27 H27A 109.5
C14 C27 H27B 109.5
H27A C27 H27B 109.5
C14 C27 H27C 109.5
H27A C27 H27C 109.5
H27B C27 H27C 109.5
O3 C28 O2 122.2(2)
O3 C28 C17 122.7(2)
O2 C28 C17 115.1(2)
C20 C29 H29A 109.5
C20 C29 H29D 109.5
H29A C29 H29D 109.5
C20 C29 H29B 109.5
H29A C29 H29B 109.5
H29D C29 H29B 109.5
C20 C30 H30D 109.5
C20 C30 H30A 109.5
H30D C30 H30A 109.5
C20 C30 H30B 109.5
H30D C30 H30B 109.5
H30A C30 H30B 109.5

loop_
_geom_bond_atom_site_label_1
_geom_bond_atom_site_label_2
_geom_bond_distance
O1 C3 1.452(3)
O1 H1A 0.88(4)
O2 C28 1.316(3)
O2 H2A 0.88(6)
O3 C28 1.212(3)
C1 C10 1.542(3)
C1 C2 1.544(3)
C1 H1B 0.9900
C1 H1C 0.9900
C2 C3 1.517(3)
C2 H2B 0.9900
C2 H2C 0.9900
C3 C4 1.542(3)
C3 H3A 1.0000
C4 C23 1.536(3)
C4 C5 1.544(3)
C4 C24 1.545(3)
C5 C6 1.520(3)
C5 C10 1.561(3)
C5 H5A 1.0000
C6 C7 1.544(3)
C6 H6A 0.9900
C6 H6B 0.9900
C7 C8 1.529(3)
C7 H7A 0.9900
C7 H7B 0.9900
C8 C26 1.540(3)
C8 C9 1.548(3)
C8 C14 1.597(3)
C9 C11 1.509(3)
C9 C10 1.575(3)
C9 H9A 1.0000
C10 C25 1.539(3)
C11 C12 1.337(3)
C11 H11A 0.9500
C12 C13 1.471(3)
C12 H12A 0.9500
C13 C18 1.350(3)
C13 C14 1.525(3)
C14 C15 1.536(3)
C14 C27 1.552(3)
C15 C16 1.528(3)
C15 H15A 0.9900
C15 H15B 0.9900
C16 C17 1.538(3)
C16 H16A 0.9900
C16 H16B 0.9900
C17 C18 1.524(3)
C17 C28 1.529(3)
C17 C22 1.541(3)
C18 C19 1.520(3)
C19 C20 1.538(3)
C19 H19A 0.9900
C19 H19B 0.9900
C20 C29 1.528(4)
C20 C30 1.530(3)
C20 C21 1.541(4)
C21 C22 1.529(4)
C21 H21A 0.9900
C21 H21B 0.9900
C22 H22A 0.9900
C22 H22B 0.9900
C23 H23A 0.9800
C23 H23B 0.9800
C23 H23C 0.9800
C24 H24A 0.9800
C24 H24B 0.9800
C24 H24C 0.9800
C25 H25A 0.9800
C25 H25B 0.9800
C25 H25C 0.9800
C26 H26A 0.9800
C26 H26B 0.9800
C26 H26C 0.9800
C27 H27A 0.9800
C27 H27B 0.9800
C27 H27C 0.9800
C29 H29A 0.9800
C29 H29D 0.9800
C29 H29B 0.9800
C30 H30D 0.9800
C30 H30A 0.9800
C30 H30B 0.9800

loop_
_platon_squeeze_void_nr
_platon_squeeze_void_average_x
_platon_squeeze_void_average_y
_platon_squeeze_void_average_z
_platon_squeeze_void_volume
_platon_squeeze_void_count_electrons
_platon_squeeze_void_content
1 0.011 -0.250 0.500 392 43 ' '
2 0.067 0.250 1.000 392 43 ' '
3 0.164 0.269 0.731 5 0 ' '
4 0.335 0.731 0.231 5 0 ' '
5 0.664 0.231 0.269 6 1 ' '
6 0.835 0.769 0.769 6 1 ' '

loop_
_cod_related_entry_id
_cod_related_entry_database
_cod_related_entry_code
1 ChemSpider 8941477
